data_1542583
loop_
_publ_author_name
'Lunsford, Allen M.'
'Beto, Christopher C.'
'Ding, Shengda'
'Erdem, \"Ozlen F.'
'Wang, Ning'
'Bhuvanesh, Nattamai'
'Hall, Michael B.'
'Darensbourg, Marcetta Y.'

_publ_section_title
;
 Cyanide-bridged iron complexes as biomimetics of tri-iron arrangements in
 maturases of the H cluster of the di-iron hydrogenase
;
_journal_issue 6
_journal_name_full 'Chem. Sci.'
_journal_page_first 3710
_journal_paper_doi 10.1039/C6SC00213G
_journal_volume 7
_journal_year 2016
_chemical_formula_moiety 'C16 H11 Fe3 N O7 S2'
_chemical_formula_sum 'C16 H11 Fe3 N O7 S2'
_chemical_formula_weight 560.93
_chemical_name_systematic
;
 ?
;
_space_group_crystal_system triclinic
_space_group_IT_number 2
_space_group_name_Hall '-P 1'
_space_group_name_H-M_alt 'P -1'
_symmetry_space_group_name_Hall '-P 1'
_symmetry_space_group_name_H-M 'P -1'
_atom_sites_solution_hydrogens geom
_audit_creation_date 2014-05-27
_audit_creation_method
;
Olex2 1.2-beta
(compiled 2013.09.17 svn.r2790 for OlexSys, GUI svn.r4601)
;
_audit_update_record
;
2016-01-14 deposited with the CCDC.
2016-02-18 downloaded from the CCDC.
;
_cell_angle_alpha 94.504(10)
_cell_angle_beta 108.019(10)
_cell_angle_gamma 93.687(10)
_cell_formula_units_Z 2
_cell_length_a 7.7263(14)
_cell_length_b 11.203(2)
_cell_length_c 11.900(2)
_cell_measurement_reflns_used 6152
_cell_measurement_temperature 110(2)
_cell_measurement_theta_max 27.538
_cell_measurement_theta_min 2.705
_cell_volume 972.2(3)
_computing_data_reduction 'SAINT v8.27A (Bruker, 2012)'
_computing_molecular_graphics
;
O. V. Dolomanov, L. J. Bourhis, R. J. Gildea, J. A. K. Howard and H. Puschmann,
OLEX2: a complete structure solution, refinement and analysis program.
J. Appl. Cryst. (2009). 42, 339-341.
;
_computing_publication_material
;
O. V. Dolomanov, L. J. Bourhis, R. J. Gildea, J. A. K. Howard and H. Puschmann,
OLEX2: a complete structure solution, refinement and analysis program.
J. Appl. Cryst. (2009). 42, 339-341.
;
_computing_structure_refinement
;
SHELX, G.M. Sheldrick, Acta Cryst.
(2008). A64, 112-122
;
_diffrn_ambient_temperature 110.15
_diffrn_measured_fraction_theta_full 0.997
_diffrn_measured_fraction_theta_max 0.992
_diffrn_measurement_device_type 'Bruker APEX-II CCD'
_diffrn_measurement_method '\f and \w scans'
_diffrn_radiation_monochromator graphite
_diffrn_radiation_type MoK\a
_diffrn_radiation_wavelength 0.71073
_diffrn_reflns_av_unetI/netI 0.0468
_diffrn_reflns_Laue_measured_fraction_full 0.997
_diffrn_reflns_Laue_measured_fraction_max 0.992
_diffrn_reflns_limit_h_max 9
_diffrn_reflns_limit_h_min -10
_diffrn_reflns_limit_k_max 14
_diffrn_reflns_limit_k_min -14
_diffrn_reflns_limit_l_max 15
_diffrn_reflns_limit_l_min 0
_diffrn_reflns_number 4458
_diffrn_reflns_point_group_measured_fraction_full 0.997
_diffrn_reflns_point_group_measured_fraction_max 0.992
_diffrn_reflns_theta_full 25.242
_diffrn_reflns_theta_max 27.575
_diffrn_reflns_theta_min 1.809
_diffrn_standards_number 0
_exptl_absorpt_coefficient_mu 2.463
_exptl_absorpt_correction_T_max 0.745
_exptl_absorpt_correction_T_min 0.581
_exptl_absorpt_correction_type multi-scan
_exptl_absorpt_process_details
;
 TWINABS-2012/1 (Bruker,2012) was used for absorption correction.
 
For component 1:
 wR2(int) was 0.1049 before and 0.0797 after correction.
 The Ratio of minimum to maximum transmission is 0.78.
 The \l/2 correction factor is Not present

Final HKLF 4 output contains 38923 reflections, Rint = 0.0693
 (18429 with I > 3sig(I), Rint = 0.0587)
;
_exptl_crystal_colour red
_exptl_crystal_colour_primary red
_exptl_crystal_density_diffrn 1.916
_exptl_crystal_description block
_exptl_crystal_F_000 560
_exptl_crystal_size_max 0.12
_exptl_crystal_size_mid 0.1
_exptl_crystal_size_min 0.08
_refine_diff_density_max 0.516
_refine_diff_density_min -0.467
_refine_diff_density_rms 0.102
_refine_ls_extinction_method none
_refine_ls_goodness_of_fit_ref 1.051
_refine_ls_hydrogen_treatment constr
_refine_ls_matrix_type full
_refine_ls_number_parameters 267
_refine_ls_number_reflns 4458
_refine_ls_number_restraints 6
_refine_ls_restrained_S_all 1.052
_refine_ls_R_factor_all 0.0380
_refine_ls_R_factor_gt 0.0317
_refine_ls_shift/su_max 0.001
_refine_ls_shift/su_mean 0.000
_refine_ls_structure_factor_coef Fsqd
_refine_ls_weighting_details 'w=1/[\s^2^(Fo^2^)+(0.0425P)^2^+0.1252P] where P=(Fo^2^+2Fc^2^)/3'
_refine_ls_weighting_scheme calc
_refine_ls_wR_factor_gt 0.0756
_refine_ls_wR_factor_ref 0.0788
_reflns_Friedel_coverage 0.000
_reflns_number_gt 4016
_reflns_number_total 4458
_reflns_threshold_expression 'I > 2\s(I)'
_cod_data_source_file c6sc00213g3.cif
_cod_data_source_block cn
_cod_depositor_comments 'Adding full bibliography for 1542583--1542586.cif.'
_cod_original_cell_volume 972.3(3)
_cod_database_code 1542583
_shelxl_version_number 2013-4
_shelx_space_group_comment
;
The symmetry employed for this shelxl refinement is uniquely defined
by the following loop, which should always be used as a source of
symmetry information in preference to the above space-group names.
They are only intended as comments.
;
_shelx_estimated_absorpt_t_max 0.827
_shelx_estimated_absorpt_t_min 0.757
_olex2_refinement_description
;
1. Fixed Uiso
 At 1.2 times of:
  All C(H) groups, All C(H,H) groups, All C(H,H,H,H) groups
2. Restrained distances
 C3-C2A \\sim C3-C2 \\sim C2-C1 \\sim C2A-C1
 with sigma of 0.005
3. Uiso/Uaniso restraints and constraints
Uanis(C2) = Uanis(C2A)
4. Others
 Sof(H1BC)=Sof(H1BD)=Sof(H3BC)=Sof(H3BD)=Sof(C2A)=Sof(H2AA)=Sof(H2AB)=1-FVAR(1)
 Sof(H1AA)=Sof(H1AB)=Sof(C2)=Sof(H2A)=Sof(H2B)=Sof(H3AA)=Sof(H3AB)=FVAR(1)
5.a Secondary CH2 refined with riding coordinates:
 C1(H1AA,H1AB), C1(H1BC,H1BD), C2(H2A,H2B), C3(H3AA,H3AB), C3(H3BC,H3BD),
 C2A(H2AA,H2AB)
5.b Aromatic/amide H refined with riding coordinates:
 C10(H10), C11(H11), C12(H12), C13(H13), C14(H14)
;

loop_
_space_group_symop_operation_xyz
'x, y, z'
'-x, -y, -z'

loop_
_atom_site_label
_atom_site_type_symbol
_atom_site_fract_x
_atom_site_fract_y
_atom_site_fract_z
_atom_site_U_iso_or_equiv
_atom_site_adp_type
_atom_site_occupancy
_atom_site_site_symmetry_order
_atom_site_calc_flag
_atom_site_refinement_flags_posn
_atom_site_refinement_flags_adp
_atom_site_refinement_flags_occupancy
_atom_site_disorder_assembly
_atom_site_disorder_group
Fe1 Fe 0.82042(5) 0.78877(4) 0.27258(4) 0.01357(10) Uani 1 1 d . . . . .
Fe2 Fe 0.54375(5) 0.90271(4) 0.25526(4) 0.01372(10) Uani 1 1 d . . . . .
Fe3 Fe 0.88720(5) 0.62160(4) 0.65933(4) 0.01416(10) Uani 1 1 d . . . . .
S1 S 0.71314(10) 0.91056(7) 0.13116(6) 0.01616(15) Uani 1 1 d . . . . .
S2 S 0.53085(9) 0.70095(6) 0.21725(6) 0.01559(15) Uani 1 1 d . . . . .
O1 O 1.1159(3) 0.9714(2) 0.4051(2) 0.0282(5) Uani 1 1 d . . . . .
O2 O 1.0318(3) 0.6433(2) 0.1586(2) 0.0294(5) Uani 1 1 d . . . . .
O3 O 0.7047(3) 1.1510(2) 0.3347(2) 0.0276(5) Uani 1 1 d . . . . .
O4 O 0.1676(3) 0.9372(2) 0.1125(2) 0.0343(6) Uani 1 1 d . . . . .
O5 O 0.5002(3) 0.8597(2) 0.48554(19) 0.0227(5) Uani 1 1 d . . . . .
O6 O 0.7223(3) 0.3817(2) 0.5487(2) 0.0299(5) Uani 1 1 d . . . . .
O7 O 1.2653(3) 0.5633(2) 0.7041(2) 0.0248(5) Uani 1 1 d . . . . .
N1 N 0.8694(3) 0.6829(2) 0.5094(2) 0.0172(5) Uani 1 1 d . . . . .
C1 C 0.5953(5) 0.8278(3) -0.0139(3) 0.0235(7) Uani 1 1 d D . . . .
H1AA H 0.4809 0.8651 -0.0498 0.028 Uiso 0.864(6) 1 calc R U P A 1
H1AB H 0.6730 0.8387 -0.0654 0.028 Uiso 0.864(6) 1 calc R U P A 1
H1BC H 0.5687 0.8867 -0.0735 0.028 Uiso 0.136(6) 1 calc R U P A 2
H1BD H 0.6811 0.7744 -0.0339 0.028 Uiso 0.136(6) 1 calc R U P A 2
C2 C 0.5476(5) 0.6953(3) -0.0160(3) 0.0240(8) Uani 0.864(6) 1 d D . P A 1
H2A H 0.4847 0.6622 -0.0995 0.029 Uiso 0.864(6) 1 calc R U P A 1
H2B H 0.6627 0.6565 0.0118 0.029 Uiso 0.864(6) 1 calc R U P A 1
C3 C 0.4298(5) 0.6610(3) 0.0569(3) 0.0260(7) Uani 1 1 d D . . . .
H3AA H 0.3976 0.5730 0.0420 0.031 Uiso 0.864(6) 1 calc R U P A 1
H3AB H 0.3147 0.7000 0.0293 0.031 Uiso 0.864(6) 1 calc R U P A 1
H3BC H 0.4970 0.5957 0.0344 0.031 Uiso 0.136(6) 1 calc R U P A 2
H3BD H 0.3028 0.6262 0.0426 0.031 Uiso 0.136(6) 1 calc R U P A 2
C4 C 0.9996(4) 0.9009(3) 0.3518(3) 0.0185(6) Uani 1 1 d . . . . .
C5 C 0.9495(4) 0.6973(3) 0.2067(3) 0.0187(6) Uani 1 1 d . . . . .
C6 C 0.6401(4) 1.0550(3) 0.3062(3) 0.0195(6) Uani 1 1 d . . . . .
C7 C 0.3138(4) 0.9256(3) 0.1678(3) 0.0202(6) Uani 1 1 d . . . . .
C8 C 0.5149(4) 0.8768(3) 0.3954(3) 0.0167(6) Uani 1 1 d . . . . .
C9 C 0.8525(4) 0.7200(3) 0.4194(3) 0.0158(6) Uani 1 1 d . . . . .
C10 C 0.9591(4) 0.7593(3) 0.8022(3) 0.0211(6) Uani 1 1 d . . . . .
H10 H 1.0713 0.8089 0.8302 0.025 Uiso 1 1 calc R U . . .
C11 C 0.9226(4) 0.6453(3) 0.8404(3) 0.0231(7) Uani 1 1 d . . . . .
H11 H 1.0065 0.6055 0.8983 0.028 Uiso 1 1 calc R U . . .
C12 C 0.7393(4) 0.6021(3) 0.7769(3) 0.0215(6) Uani 1 1 d . . . . .
H12 H 0.6781 0.5287 0.7852 0.026 Uiso 1 1 calc R U . . .
C13 C 0.6631(4) 0.6884(3) 0.6985(3) 0.0200(6) Uani 1 1 d . . . . .
H13 H 0.5424 0.6823 0.6443 0.024 Uiso 1 1 calc R U . . .
C14 C 0.7990(4) 0.7846(3) 0.7156(3) 0.0218(6) Uani 1 1 d . . . . .
H14 H 0.7846 0.8550 0.6752 0.026 Uiso 1 1 calc R U . . .
C15 C 0.7872(4) 0.4749(3) 0.5893(3) 0.0203(6) Uani 1 1 d . . . . .
C16 C 1.1183(4) 0.5858(3) 0.6836(3) 0.0177(6) Uani 1 1 d . . . . .
C2A C 0.4217(12) 0.7532(14) -0.0281(14) 0.0240(8) Uani 0.136(6) 1 d D . P A 2
H2AA H 0.3779 0.7116 -0.1097 0.029 Uiso 0.136(6) 1 calc R U P A 2
H2AB H 0.3292 0.8079 -0.0209 0.029 Uiso 0.136(6) 1 calc R U P A 2

loop_
_atom_site_aniso_label
_atom_site_aniso_U_11
_atom_site_aniso_U_22
_atom_site_aniso_U_33
_atom_site_aniso_U_23
_atom_site_aniso_U_13
_atom_site_aniso_U_12
Fe1 0.01345(19) 0.0138(2) 0.0151(2) 0.00480(16) 0.00594(16) 0.00179(15)
Fe2 0.01355(19) 0.0130(2) 0.0162(2) 0.00317(16) 0.00656(16) 0.00154(14)
Fe3 0.0136(2) 0.0152(2) 0.0136(2) 0.00384(16) 0.00402(16) -0.00074(15)
S1 0.0185(3) 0.0161(3) 0.0170(3) 0.0059(3) 0.0087(3) 0.0036(3)
S2 0.0158(3) 0.0137(3) 0.0172(3) 0.0023(3) 0.0054(3) -0.0009(2)
O1 0.0234(12) 0.0287(13) 0.0297(13) 0.0058(10) 0.0053(10) -0.0063(10)
O2 0.0349(13) 0.0278(13) 0.0335(13) 0.0073(11) 0.0195(11) 0.0127(10)
O3 0.0332(13) 0.0173(12) 0.0367(14) -0.0006(10) 0.0194(11) -0.0040(10)
O4 0.0197(12) 0.0412(15) 0.0420(15) 0.0166(12) 0.0057(11) 0.0070(10)
O5 0.0286(12) 0.0227(11) 0.0212(11) 0.0043(9) 0.0136(10) 0.0036(9)
O6 0.0324(13) 0.0229(13) 0.0302(13) -0.0021(10) 0.0072(11) -0.0085(10)
O7 0.0182(11) 0.0241(12) 0.0307(12) 0.0004(10) 0.0064(9) 0.0023(9)
N1 0.0164(12) 0.0180(12) 0.0174(13) 0.0039(10) 0.0055(10) 0.0007(9)
C1 0.0323(17) 0.0254(17) 0.0133(14) 0.0052(13) 0.0068(13) 0.0053(13)
C2 0.0290(19) 0.028(2) 0.0132(17) -0.0031(14) 0.0058(14) -0.0005(15)
C3 0.0307(17) 0.0225(16) 0.0183(15) -0.0015(13) 0.0001(13) -0.0024(13)
C4 0.0161(14) 0.0220(15) 0.0199(15) 0.0083(13) 0.0071(12) 0.0058(12)
C5 0.0170(14) 0.0193(15) 0.0215(15) 0.0066(12) 0.0070(12) 0.0031(11)
C6 0.0193(14) 0.0216(16) 0.0224(16) 0.0039(12) 0.0125(12) 0.0055(12)
C7 0.0233(16) 0.0179(15) 0.0234(16) 0.0075(12) 0.0117(13) 0.0019(12)
C8 0.0149(13) 0.0141(14) 0.0219(15) 0.0006(12) 0.0076(12) -0.0003(10)
C9 0.0118(13) 0.0134(14) 0.0218(15) -0.0003(11) 0.0053(11) 0.0003(10)
C10 0.0216(15) 0.0223(16) 0.0188(15) -0.0027(12) 0.0082(12) -0.0052(12)
C11 0.0261(16) 0.0287(18) 0.0147(15) 0.0044(13) 0.0060(12) 0.0041(13)
C12 0.0270(16) 0.0216(16) 0.0193(15) 0.0024(12) 0.0133(13) -0.0032(12)
C13 0.0188(14) 0.0239(16) 0.0189(15) 0.0018(12) 0.0082(12) 0.0032(12)
C14 0.0294(16) 0.0152(15) 0.0232(16) 0.0026(12) 0.0119(13) 0.0011(12)
C15 0.0193(14) 0.0257(17) 0.0177(15) 0.0064(13) 0.0075(12) 0.0007(12)
C16 0.0228(15) 0.0142(14) 0.0160(14) 0.0022(11) 0.0064(12) -0.0020(11)
C2A 0.0290(19) 0.028(2) 0.0132(17) -0.0031(14) 0.0058(14) -0.0005(15)

loop_
_atom_type_symbol
_atom_type_description
_atom_type_scat_dispersion_real
_atom_type_scat_dispersion_imag
_atom_type_scat_source
C C 0.0033 0.0016 'International Tables Vol C Tables 4.2.6.8 and 6.1.1.4'
H H 0.0000 0.0000 'International Tables Vol C Tables 4.2.6.8 and 6.1.1.4'
Fe Fe 0.3463 0.8444 'International Tables Vol C Tables 4.2.6.8 and 6.1.1.4'
N N 0.0061 0.0033 'International Tables Vol C Tables 4.2.6.8 and 6.1.1.4'
O O 0.0106 0.0060 'International Tables Vol C Tables 4.2.6.8 and 6.1.1.4'
S S 0.1246 0.1234 'International Tables Vol C Tables 4.2.6.8 and 6.1.1.4'

loop_
_geom_angle_atom_site_label_1
_geom_angle_atom_site_label_2
_geom_angle_atom_site_label_3
_geom_angle
S1 Fe1 Fe2 56.25(2)
S1 Fe1 S2 85.80(3)
S2 Fe1 Fe2 56.07(3)
C4 Fe1 Fe2 100.96(10)
C4 Fe1 S1 90.68(10)
C4 Fe1 S2 153.92(10)
C4 Fe1 C9 87.73(13)
C5 Fe1 Fe2 150.48(10)
C5 Fe1 S1 101.34(10)
C5 Fe1 S2 108.06(10)
C5 Fe1 C4 97.97(14)
C5 Fe1 C9 101.04(13)
C9 Fe1 Fe2 102.14(8)
C9 Fe1 S1 157.57(9)
C9 Fe1 S2 85.87(8)
S1 Fe2 Fe1 55.58(2)
S1 Fe2 S2 85.41(3)
S2 Fe2 Fe1 56.11(2)
C6 Fe2 Fe1 103.42(10)
C6 Fe2 S1 84.80(9)
C6 Fe2 S2 159.20(10)
C6 Fe2 C7 101.25(14)
C7 Fe2 Fe1 147.17(10)
C7 Fe2 S1 106.09(10)
C7 Fe2 S2 99.08(10)
C8 Fe2 Fe1 98.35(9)
C8 Fe2 S1 152.04(10)
C8 Fe2 S2 87.22(9)
C8 Fe2 C6 92.91(13)
C8 Fe2 C7 101.70(13)
N1 Fe3 C10 112.42(11)
N1 Fe3 C11 152.05(12)
N1 Fe3 C12 141.02(12)
N1 Fe3 C13 102.16(11)
N1 Fe3 C14 88.99(11)
C10 Fe3 C14 38.75(12)
C11 Fe3 C10 39.84(12)
C11 Fe3 C13 66.68(12)
C11 Fe3 C14 65.98(13)
C12 Fe3 C10 66.54(12)
C12 Fe3 C11 39.79(12)
C12 Fe3 C13 39.91(12)
C12 Fe3 C14 66.11(12)
C13 Fe3 C10 65.96(12)
C13 Fe3 C14 39.14(12)
C15 Fe3 N1 92.71(12)
C15 Fe3 C10 152.90(13)
C15 Fe3 C11 114.04(13)
C15 Fe3 C12 87.69(13)
C15 Fe3 C13 99.99(13)
C15 Fe3 C14 137.94(13)
C15 Fe3 C16 94.49(14)
C16 Fe3 N1 93.20(12)
C16 Fe3 C10 94.07(13)
C16 Fe3 C11 92.65(13)
C16 Fe3 C12 125.66(13)
C16 Fe3 C13 158.27(13)
C16 Fe3 C14 127.40(13)
Fe1 S1 Fe2 68.17(3)
C1 S1 Fe1 112.58(10)
C1 S1 Fe2 112.02(11)
Fe2 S2 Fe1 67.83(3)
C3 S2 Fe1 113.95(11)
C3 S2 Fe2 108.50(11)
C9 N1 Fe3 177.7(2)
S1 C1 H1AA 108.1
S1 C1 H1AB 108.1
S1 C1 H1BC 107.9
S1 C1 H1BD 107.9
H1AA C1 H1AB 107.3
H1BC C1 H1BD 107.2
C2 C1 S1 116.9(2)
C2 C1 H1AA 108.1
C2 C1 H1AB 108.1
C2A C1 S1 117.8(8)
C2A C1 H1BC 107.9
C2A C1 H1BD 107.9
C1 C2 H2A 108.3
C1 C2 H2B 108.3
H2A C2 H2B 107.4
C3 C2 C1 115.9(3)
C3 C2 H2A 108.3
C3 C2 H2B 108.3
S2 C3 H3AA 108.4
S2 C3 H3AB 108.4
S2 C3 H3BC 107.1
S2 C3 H3BD 107.1
C2 C3 S2 115.4(2)
C2 C3 H3AA 108.4
C2 C3 H3AB 108.4
H3AA C3 H3AB 107.5
H3BC C3 H3BD 106.8
C2A C3 S2 121.0(7)
C2A C3 H3BC 107.1
C2A C3 H3BD 107.1
O1 C4 Fe1 178.3(3)
O2 C5 Fe1 175.5(3)
O3 C6 Fe2 177.0(3)
O4 C7 Fe2 178.4(3)
O5 C8 Fe2 178.6(3)
N1 C9 Fe1 177.1(3)
Fe3 C10 H10 125.7
C11 C10 Fe3 68.78(17)
C11 C10 H10 126.2
C14 C10 Fe3 70.89(17)
C14 C10 H10 126.2
C14 C10 C11 107.6(3)
Fe3 C11 H11 124.2
C10 C11 Fe3 71.38(17)
C10 C11 H11 126.0
C12 C11 Fe3 70.03(17)
C12 C11 C10 107.9(3)
C12 C11 H11 126.0
Fe3 C12 H12 124.7
C11 C12 Fe3 70.19(17)
C11 C12 H12 126.1
C11 C12 C13 107.8(3)
C13 C12 Fe3 70.69(17)
C13 C12 H12 126.1
Fe3 C13 H13 124.6
C12 C13 Fe3 69.40(17)
C12 C13 H13 126.1
C14 C13 Fe3 71.44(18)
C14 C13 C12 107.7(3)
C14 C13 H13 126.1
Fe3 C14 H14 126.2
C10 C14 Fe3 70.36(18)
C10 C14 C13 108.8(3)
C10 C14 H14 125.6
C13 C14 Fe3 69.42(18)
C13 C14 H14 125.6
O6 C15 Fe3 177.5(3)
O7 C16 Fe3 177.0(3)
C1 C2A C3 116.7(5)
C1 C2A H2AA 108.1
C1 C2A H2AB 108.1
C3 C2A H2AA 108.1
C3 C2A H2AB 108.1
H2AA C2A H2AB 107.3

loop_
_geom_bond_atom_site_label_1
_geom_bond_atom_site_label_2
_geom_bond_distance
Fe1 Fe2 2.5221(7)
Fe1 S1 2.2414(9)
Fe1 S2 2.2607(9)
Fe1 C4 1.779(3)
Fe1 C5 1.775(3)
Fe1 C9 1.918(3)
Fe2 S1 2.2590(8)
Fe2 S2 2.2597(9)
Fe2 C6 1.797(3)
Fe2 C7 1.806(3)
Fe2 C8 1.792(3)
Fe3 N1 1.930(3)
Fe3 C10 2.114(3)
Fe3 C11 2.080(3)
Fe3 C12 2.078(3)
Fe3 C13 2.095(3)
Fe3 C14 2.121(3)
Fe3 C15 1.793(3)
Fe3 C16 1.795(3)
S1 C1 1.826(3)
S2 C3 1.830(3)
O1 C4 1.145(4)
O2 C5 1.148(4)
O3 C6 1.135(4)
O4 C7 1.140(4)
O5 C8 1.143(3)
O6 C15 1.131(4)
O7 C16 1.135(4)
N1 C9 1.152(4)
C1 H1AA 0.9900
C1 H1AB 0.9900
C1 H1BC 0.9900
C1 H1BD 0.9900
C1 C2 1.502(4)
C1 C2A 1.490(5)
C2 H2A 0.9900
C2 H2B 0.9900
C2 C3 1.492(4)
C3 H3AA 0.9900
C3 H3AB 0.9900
C3 H3BC 0.9900
C3 H3BD 0.9900
C3 C2A 1.492(5)
C10 H10 0.9500
C10 C11 1.429(4)
C10 C14 1.405(4)
C11 H11 0.9500
C11 C12 1.415(4)
C12 H12 0.9500
C12 C13 1.424(4)
C13 H13 0.9500
C13 C14 1.412(4)
C14 H14 0.9500
C2A H2AA 0.9900
C2A H2AB 0.9900

loop_
_geom_torsion_atom_site_label_1
_geom_torsion_atom_site_label_2
_geom_torsion_atom_site_label_3
_geom_torsion_atom_site_label_4
_geom_torsion
Fe1 S1 C1 C2 13.4(3)
Fe1 S1 C1 C2A 66.1(6)
Fe1 S2 C3 C2 -2.1(3)
Fe1 S2 C3 C2A -55.2(7)
Fe2 S1 C1 C2 -61.2(3)
Fe2 S1 C1 C2A -8.4(6)
Fe2 S2 C3 C2 71.2(3)
Fe2 S2 C3 C2A 18.1(7)
Fe3 C10 C11 C12 -60.8(2)
Fe3 C10 C14 C13 58.9(2)
Fe3 C11 C12 C13 -61.0(2)
Fe3 C12 C13 C14 -61.5(2)
Fe3 C13 C14 C10 -59.5(2)
S1 C1 C2 C3 58.0(4)
S1 C1 C2A C3 -55.4(17)
S2 C3 C2A C1 50.5(18)
C1 C2 C3 S2 -63.8(4)
C1 C2 C3 C2A 45.7(9)
C2 C1 C2A C3 46.3(9)
C2 C3 C2A C1 -46.6(9)
C10 C11 C12 Fe3 61.7(2)
C10 C11 C12 C13 0.7(3)
C11 C10 C14 Fe3 -59.2(2)
C11 C10 C14 C13 -0.3(3)
C11 C12 C13 Fe3 60.6(2)
C11 C12 C13 C14 -0.9(3)
C12 C13 C14 Fe3 60.2(2)
C12 C13 C14 C10 0.7(3)
C14 C10 C11 Fe3 60.5(2)
C14 C10 C11 C12 -0.3(3)
C2A C1 C2 C3 -45.9(9)
